data_7719599
loop_
_publ_author_name
'Farmer-Mason, Katelynn M'
'Bacon, Jeffrey W.'
'Cueny, Eric S.'

_publ_section_title
;
 Stability of metal-metal interactions in dinuclear Pt-Au complexes as a
 function of bridging Pt-arene ring electronics.
;
_journal_issue 43
_journal_name_full 'Dalton transactions (Cambridge, England : 2003)'
_journal_page_first 16241
_journal_page_last 16253
_journal_paper_doi 10.1039/d5dt02048d
_journal_volume 54
_journal_year 2025
_chemical_formula_moiety 'C55 H41 Au N P2 Pt, F6 P'
_chemical_formula_sum 'C55 H41 Au F6 N P3 Pt'
_chemical_formula_weight 1314.85
_space_group_crystal_system triclinic
_space_group_IT_number 2
_space_group_name_Hall '-P 1'
_space_group_name_H-M_alt 'P -1'
_atom_sites_solution_hydrogens geom
_audit_update_record
;
2025-05-23 deposited with the CCDC.	2025-10-10 downloaded from the CCDC.
;
_cell_angle_alpha 68.185(2)
_cell_angle_beta 73.142(2)
_cell_angle_gamma 73.330(2)
_cell_formula_units_Z 2
_cell_length_a 13.2038(6)
_cell_length_b 15.1044(7)
_cell_length_c 15.2786(7)
_cell_measurement_reflns_used 9833
_cell_measurement_temperature 100.00
_cell_measurement_theta_max 70.194
_cell_measurement_theta_min 3.184
_cell_volume 2651.8(2)
_computing_cell_refinement 'SAINT V8.40A (Bruker, 2019)'
_computing_data_collection 'APEX5 (Bruker, 2016)'
_computing_data_reduction 'SAINT V8.40A (Bruker, 2019)'
_computing_molecular_graphics 'Olex2 1.5 (Dolomanov et al., 2009)'
_computing_publication_material 'Olex2 1.5 (Dolomanov et al., 2009)'
_computing_structure_refinement 'SHELXL 2018/3 (Sheldrick, 2015)'
_computing_structure_solution 'SHELXT  (Sheldrick, 2015)'
_diffrn_ambient_temperature 100.00
_diffrn_measured_fraction_theta_full 0.998
_diffrn_measured_fraction_theta_max 0.994
_diffrn_measurement_device_type 'Bruker D8 Venture'
_diffrn_measurement_method '\w and \f scans'
_diffrn_radiation_monochromator 'HELIOS Cu'
_diffrn_radiation_type CuK\a
_diffrn_radiation_wavelength 1.54178
_diffrn_reflns_av_R_equivalents 0.0528
_diffrn_reflns_av_unetI/netI 0.0184
_diffrn_reflns_Laue_measured_fraction_full 0.998
_diffrn_reflns_Laue_measured_fraction_max 0.994
_diffrn_reflns_limit_h_max 16
_diffrn_reflns_limit_h_min -14
_diffrn_reflns_limit_k_max 18
_diffrn_reflns_limit_k_min -18
_diffrn_reflns_limit_l_max 18
_diffrn_reflns_limit_l_min -18
_diffrn_reflns_number 154341
_diffrn_reflns_point_group_measured_fraction_full 0.998
_diffrn_reflns_point_group_measured_fraction_max 0.994
_diffrn_reflns_theta_full 67.679
_diffrn_reflns_theta_max 70.217
_diffrn_reflns_theta_min 3.184
_diffrn_source 'microfocus sealed tube'
_diffrn_source_current 1.2
_diffrn_source_power 0.06
_diffrn_source_voltage 50.0
_exptl_absorpt_coefficient_mu 11.319
_exptl_absorpt_correction_T_max 0.6719
_exptl_absorpt_correction_T_min 0.1336
_exptl_absorpt_correction_type numerical
_exptl_absorpt_process_details
;
SADABS-2016/2 (Bruker,2016/2) was used for absorption correction.
wR2(int) was 0.1600 before and 0.0976 after correction.
The Ratio of minimum to maximum transmission is 0.1988.
The \l/2 correction factor is Not present.
;
_exptl_crystal_colour 'clear orange'
_exptl_crystal_colour_lustre clear
_exptl_crystal_colour_primary orange
_exptl_crystal_density_diffrn 1.647
_exptl_crystal_description prism
_exptl_crystal_F_000 1268
_exptl_crystal_size_max 0.314
_exptl_crystal_size_mid 0.222
_exptl_crystal_size_min 0.116
_refine_diff_density_max 1.690
_refine_diff_density_min -1.713
_refine_diff_density_rms 0.154
_refine_ls_extinction_method none
_refine_ls_goodness_of_fit_ref 1.080
_refine_ls_hydrogen_treatment constr
_refine_ls_matrix_type full
_refine_ls_number_parameters 611
_refine_ls_number_reflns 10041
_refine_ls_number_restraints 109
_refine_ls_restrained_S_all 1.342
_refine_ls_R_factor_all 0.0421
_refine_ls_R_factor_gt 0.0410
_refine_ls_shift/su_max 0.001
_refine_ls_shift/su_mean 0.000
_refine_ls_structure_factor_coef Fsqd
_refine_ls_weighting_details 'w=1/[\s^2^(Fo^2^)+(0.0521P)^2^+18.9718P] where P=(Fo^2^+2Fc^2^)/3'
_refine_ls_weighting_scheme calc
_refine_ls_wR_factor_gt 0.1062
_refine_ls_wR_factor_ref 0.1069
_reflns_Friedel_coverage 0.000
_reflns_number_gt 9778
_reflns_number_total 10041
_reflns_threshold_expression 'I > 2\s(I)'
_publcif_datablock.id {405a01ff-e656-4625-847e-3ea979043996}

_cod_data_source_file d5dt02048d3.cif
_cod_data_source_block kmf2047_c_0m_sq
_cod_depositor_comments 'Adding full bibliography for 7719592--7719599.cif.'
_cod_database_code 7719599
_shelx_space_group_comment
;
The symmetry employed for this shelxl refinement is uniquely defined
by the following loop, which should always be used as a source of
symmetry information in preference to the above space-group names.
They are only intended as comments.
;
_shelx_estimated_absorpt_t_max 0.353
_shelx_estimated_absorpt_t_min 0.125
_olex2_refinement_description
;
1. Fixed Uiso
 At 1.2 times of:
  All C(H) groups
2. Restrained distances
 P1A_1-F2A = P1A_1-F1A = P1A_1-F4A = P1A_1-F3A = P1A_1-F6A = P1A_1-F5A
 1.59 with sigma of 0.02
 C8B-C11
 1.38 with sigma of 0.02
 C8B-C7B
 1.38 with sigma of 0.02
 C7B-C14
 1.38 with sigma of 0.02
 C12-C8B
 2.44 with sigma of 0.04
 C11-C7B
 2.44 with sigma of 0.04
 C8B-C14
 2.44 with sigma of 0.04
 C7B-C19
 2.44 with sigma of 0.04
 C7B-C14 \\sim C8B-C7B
 with sigma of 0.02
 C8B-C7B \\sim C8B-C11
 with sigma of 0.02
 F2A-F1A \\sim F2A-F4A \\sim F2A-F3A \\sim F2A-F6A \\sim F1A-F3A \\sim F1A-F6A
\\sim F1A-F5A \\sim F4A-F3A
 \\sim F4A-F6A \\sim F4A-F5A \\sim F3A-F6A \\sim F3A-F5A \\sim F6A-F5A
 with sigma of 0.04
 P1A_1-F2A \\sim P1A_1-F1A \\sim P1A_1-F4A \\sim P1A_1-F3A \\sim P1A_1-F6A
\\sim P1A_1-F5A
 with sigma of 0.02
3. Uiso/Uaniso restraints and constraints
Uanis(C8B) = Uanis(C11)
Uanis(C7B) = Uanis(C14)
4. Others
 Sof(H9)=Sof(H4)=Sof(C7B)=Sof(H7B)=Sof(C8B)=Sof(H8B)=1-FVAR(1)
 Sof(H11)=Sof(H14)=Sof(C7A)=Sof(H7A)=Sof(C8A)=Sof(H8A)=FVAR(1)
5.a Aromatic/amide H refined with riding coordinates:
 C31(H31), C1(H1), C55(H55), C9(H9), C45(H45), C16(H16), C17(H17), C15(H15),
 C35(H35), C49(H49), C2(H2), C28(H28), C33(H33), C34(H34), C10(H10), C29(H29),
 C4(H4), C11(H11), C51(H51), C14(H14), C30(H30), C54(H54), C46(H46), C48(H48),
 C39(H39), C27(H27), C3(H3), C37(H37), C47(H47), C43(H43), C52(H52), C25(H25),
 C53(H53), C21(H21), C36(H36), C42(H42), C24(H24), C40(H40), C23(H23), C41(H41),
  C7A(H7A), C8A(H8A), C22(H22), C7B(H7B), C8B(H8B)
;
_olex2_submission_special_instructions 'No special instructions were received'

loop_
_space_group_symop_operation_xyz
'x, y, z'
'-x, -y, -z'

loop_
_atom_site_label
_atom_site_type_symbol
_atom_site_fract_x
_atom_site_fract_y
_atom_site_fract_z
_atom_site_U_iso_or_equiv
_atom_site_adp_type
_atom_site_occupancy
_atom_site_site_symmetry_order
_atom_site_calc_flag
_atom_site_refinement_flags_posn
_atom_site_refinement_flags_adp
_atom_site_refinement_flags_occupancy
_atom_site_disorder_assembly
_atom_site_disorder_group
Pt1 Pt -0.06976(2) 0.33159(2) 0.31671(2) 0.02310(8) Uani 1 1 d . . . . .
Au1 Au 0.13927(2) 0.30452(2) 0.32359(2) 0.02511(8) Uani 1 1 d . . . . .
P2 P 0.29925(11) 0.22320(10) 0.36329(10) 0.0250(3) Uani 1 1 d . . . . .
P1 P -0.01832(12) 0.25383(11) 0.20522(10) 0.0263(3) Uani 1 1 d . . . . .
N1 N -0.1257(4) 0.3976(4) 0.4207(4) 0.0304(11) Uani 1 1 d . . . . .
C12 C -0.2056(5) 0.3673(4) 0.4936(4) 0.0283(12) Uani 1 1 d D . . . .
C18 C -0.1914(4) 0.2579(4) 0.4032(4) 0.0286(12) Uani 1 1 d . . . . .
C13 C -0.0886(5) 0.4774(4) 0.4069(4) 0.0284(12) Uani 1 1 d . . . . .
C19 C -0.2436(5) 0.2878(4) 0.4867(4) 0.0279(12) Uani 1 1 d D . . . .
C50 C 0.3768(4) 0.1476(4) 0.2882(4) 0.0252(11) Uani 1 1 d . . . . .
C31 C 0.0600(5) 0.3680(5) 0.0170(4) 0.0313(13) Uani 1 1 d . . . . .
H31 H -0.013382 0.390809 0.011176 0.038 Uiso 1 1 calc R U . . .
C1 C 0.0942(5) 0.4802(4) 0.1715(4) 0.0286(12) Uani 1 1 d . . . . .
H1 H 0.118578 0.444437 0.127067 0.034 Uiso 1 1 calc R U . . .
C55 C 0.3373(5) 0.0681(4) 0.2963(4) 0.0296(12) Uani 1 1 d . . . . .
H55 H 0.274798 0.052070 0.343807 0.036 Uiso 1 1 calc R U . . .
C9 C -0.1316(5) 0.5293(5) 0.4732(5) 0.0319(13) Uani 1 1 d . . . . .
H9 H -0.108357 0.586867 0.463409 0.038 Uiso 0.097(10) 1 calc R U P A 2
C6 C 0.0269(4) 0.4442(4) 0.2596(4) 0.0245(11) Uani 1 1 d . . . . .
C5 C -0.0109(4) 0.5051(4) 0.3206(4) 0.0255(11) Uani 1 1 d . . . . .
C26 C 0.0862(5) 0.2968(4) 0.1011(4) 0.0264(11) Uani 1 1 d . . . . .
C45 C 0.1914(5) 0.1292(5) 0.5459(4) 0.0324(13) Uani 1 1 d . . . . .
H45 H 0.127541 0.162609 0.521609 0.039 Uiso 1 1 calc R U . . .
C16 C -0.3119(5) 0.1431(5) 0.4645(5) 0.0329(13) Uani 1 1 d . . . . .
H16 H -0.334943 0.092810 0.456931 0.040 Uiso 1 1 calc R U . . .
C32 C 0.0381(5) 0.1241(4) 0.2497(4) 0.0283(12) Uani 1 1 d . . . . .
C17 C -0.2285(5) 0.1840(4) 0.3954(4) 0.0296(12) Uani 1 1 d . . . . .
H17 H -0.196050 0.161053 0.341574 0.035 Uiso 1 1 calc R U . . .
C20 C -0.1315(5) 0.2677(5) 0.1527(4) 0.0316(13) Uani 1 1 d . . . . .
C15 C -0.3618(5) 0.1742(5) 0.5441(4) 0.0333(13) Uani 1 1 d . . . . .
H15 H -0.418860 0.145927 0.590417 0.040 Uiso 1 1 calc R U . . .
C35 C 0.1248(5) -0.0733(5) 0.3177(5) 0.0384(15) Uani 1 1 d . . . . .
H35 H 0.152841 -0.141188 0.341058 0.046 Uiso 1 1 calc R U . . .
C49 C 0.3847(5) 0.0933(4) 0.5230(4) 0.0283(12) Uani 1 1 d . . . . .
H49 H 0.453441 0.100954 0.482437 0.034 Uiso 1 1 calc R U . . .
C2 C 0.1268(5) 0.5694(5) 0.1469(5) 0.0364(14) Uani 1 1 d . . . . .
H2 H 0.173788 0.591483 0.086639 0.044 Uiso 1 1 calc R U . . .
C44 C 0.2916(4) 0.1427(4) 0.4875(4) 0.0249(11) Uani 1 1 d . . . . .
C28 C 0.2750(5) 0.3011(5) 0.0335(4) 0.0334(13) Uani 1 1 d . . . . .
H28 H 0.348718 0.277855 0.038318 0.040 Uiso 1 1 calc R U . . .
C33 C 0.0355(5) 0.0778(5) 0.3482(4) 0.0314(13) Uani 1 1 d . . . . .
H33 H 0.003824 0.113900 0.392231 0.038 Uiso 1 1 calc R U . . .
C34 C 0.0793(5) -0.0207(5) 0.3815(4) 0.0327(13) Uani 1 1 d . . . . .
H34 H 0.078010 -0.052083 0.448382 0.039 Uiso 1 1 calc R U . . .
C10 C -0.2092(5) 0.4942(5) 0.5539(5) 0.0358(14) Uani 1 1 d . . . . .
H10 H -0.236383 0.525952 0.601724 0.043 Uiso 1 1 calc R U . . .
C29 C 0.2477(5) 0.3734(5) -0.0489(4) 0.0360(14) Uani 1 1 d . . . . .
H29 H 0.302549 0.400946 -0.099360 0.043 Uiso 1 1 calc R U . . .
C4 C 0.0211(5) 0.5948(4) 0.2961(4) 0.0313(13) Uani 1 1 d . . . . .
H4 H -0.004841 0.633483 0.337940 0.038 Uiso 0.097(10) 1 calc R U P A 2
C11 C -0.2466(5) 0.4136(5) 0.5645(5) 0.0353(14) Uani 1 1 d D . . . .
H11 H -0.299697 0.389805 0.619344 0.042 Uiso 0.903(10) 1 calc R U P A 1
C51 C 0.4703(5) 0.1695(4) 0.2192(4) 0.0296(12) Uani 1 1 d . . . . .
H51 H 0.499152 0.222545 0.213903 0.036 Uiso 1 1 calc R U . . .
C14 C -0.3272(5) 0.2478(5) 0.5553(5) 0.0334(13) Uani 1 1 d D . . . .
H14 H -0.360598 0.270142 0.609385 0.040 Uiso 0.903(10) 1 calc R U P A 1
C30 C 0.1404(5) 0.4056(5) -0.0580(4) 0.0371(14) Uani 1 1 d . . . . .
H30 H 0.122130 0.453399 -0.115501 0.045 Uiso 1 1 calc R U . . .
C54 C 0.3878(5) 0.0126(5) 0.2361(5) 0.0357(14) Uani 1 1 d . . . . .
H54 H 0.360294 -0.041596 0.242457 0.043 Uiso 1 1 calc R U . . .
C46 C 0.1845(5) 0.0670(5) 0.6396(4) 0.0361(14) Uani 1 1 d . . . . .
H46 H 0.115855 0.057338 0.679283 0.043 Uiso 1 1 calc R U . . .
C48 C 0.3775(5) 0.0329(4) 0.6175(4) 0.0331(13) Uani 1 1 d . . . . .
H48 H 0.441362 0.001173 0.642306 0.040 Uiso 1 1 calc R U . . .
C39 C 0.4374(5) 0.3123(5) 0.4014(5) 0.0380(15) Uani 1 1 d . . . . .
H39 H 0.442244 0.259922 0.459588 0.046 Uiso 1 1 calc R U . . .
C27 C 0.1947(5) 0.2624(5) 0.1094(4) 0.0303(12) Uani 1 1 d . . . . .
H27 H 0.213362 0.213259 0.166030 0.036 Uiso 1 1 calc R U . . .
C3 C 0.0932(5) 0.6242(5) 0.2068(5) 0.0378(14) Uani 1 1 d . . . . .
H3 H 0.118117 0.682864 0.188702 0.045 Uiso 1 1 calc R U . . .
C38 C 0.3760(4) 0.3140(4) 0.3404(5) 0.0295(12) Uani 1 1 d . . . . .
C37 C 0.0879(5) 0.0702(5) 0.1863(5) 0.0360(14) Uani 1 1 d . . . . .
H37 H 0.092918 0.101500 0.118982 0.043 Uiso 1 1 calc R U . . .
C47 C 0.2776(6) 0.0185(5) 0.6760(5) 0.0370(14) Uani 1 1 d . . . . .
H47 H 0.272838 -0.024194 0.740357 0.044 Uiso 1 1 calc R U . . .
C43 C 0.3709(5) 0.3927(5) 0.2543(5) 0.0326(13) Uani 1 1 d . . . . .
H43 H 0.329365 0.394791 0.211839 0.039 Uiso 1 1 calc R U . . .
C52 C 0.5202(5) 0.1134(5) 0.1589(5) 0.0391(15) Uani 1 1 d . . . . .
H52 H 0.583559 0.128174 0.112018 0.047 Uiso 1 1 calc R U . . .
C25 C -0.1336(6) 0.2051(5) 0.1050(5) 0.0401(15) Uani 1 1 d . . . . .
H25 H -0.075039 0.151794 0.100941 0.048 Uiso 1 1 calc R U . . .
C53 C 0.4789(5) 0.0356(5) 0.1659(5) 0.0370(14) Uani 1 1 d . . . . .
H53 H 0.512701 -0.001635 0.123140 0.044 Uiso 1 1 calc R U . . .
C21 C -0.2172(5) 0.3445(5) 0.1583(5) 0.0382(15) Uani 1 1 d . . . . .
H21 H -0.217715 0.387276 0.190988 0.046 Uiso 1 1 calc R U . . .
C36 C 0.1298(5) -0.0279(5) 0.2200(5) 0.0372(14) Uani 1 1 d . . . . .
H36 H 0.161998 -0.064207 0.176287 0.045 Uiso 1 1 calc R U . . .
C42 C 0.4251(5) 0.4664(5) 0.2308(6) 0.0425(16) Uani 1 1 d . . . . .
H42 H 0.420972 0.519063 0.172693 0.051 Uiso 1 1 calc R U . . .
C24 C -0.2206(6) 0.2201(6) 0.0636(5) 0.0470(18) Uani 1 1 d . . . . .
H24 H -0.221743 0.176866 0.032073 0.056 Uiso 1 1 calc R U . . .
C40 C 0.4917(6) 0.3874(5) 0.3772(7) 0.0501(19) Uani 1 1 d . . . . .
H40 H 0.533123 0.386263 0.419223 0.060 Uiso 1 1 calc R U . . .
C23 C -0.3049(6) 0.2978(6) 0.0686(5) 0.0480(19) Uani 1 1 d . . . . .
H23 H -0.363810 0.308765 0.039487 0.058 Uiso 1 1 calc R U . . .
C41 C 0.4855(6) 0.4635(5) 0.2923(6) 0.0481(18) Uani 1 1 d . . . . .
H41 H 0.523230 0.514243 0.276077 0.058 Uiso 1 1 calc R U . . .
C7A C -0.0210(6) 0.6492(5) 0.3628(6) 0.0400(18) Uani 0.903(10) 1 d . . P A 1
H7A H 0.002100 0.708080 0.347951 0.048 Uiso 0.903(10) 1 calc R U P A 1
C8A C -0.0930(6) 0.6196(5) 0.4466(5) 0.0349(17) Uani 0.903(10) 1 d . . P A 1
H8A H -0.118740 0.658143 0.488572 0.042 Uiso 0.903(10) 1 calc R U P A 1
C22 C -0.3044(5) 0.3592(7) 0.1148(5) 0.050(2) Uani 1 1 d . . . . .
H22 H -0.363312 0.412490 0.118032 0.061 Uiso 1 1 calc R U . . .
F2A F -0.4596(5) 0.2953(5) -0.0723(5) 0.0897(19) Uani 1 1 d D . . . .
F1A F -0.3290(5) 0.1568(4) -0.0652(4) 0.0775(16) Uani 1 1 d D . . . .
F4A F -0.4550(8) 0.3156(5) -0.2220(6) 0.124(3) Uani 1 1 d D . . . .
F3A F -0.4718(9) 0.1694(6) -0.1176(8) 0.168(5) Uani 1 1 d D . . . .
F6A F -0.3052(8) 0.2895(9) -0.1761(10) 0.219(7) Uani 1 1 d D . . . .
F5A F -0.3311(15) 0.1872(11) -0.2187(7) 0.317(13) Uani 1 1 d D . . . .
C7B C -0.366(4) 0.291(3) 0.628(2) 0.0334(13) Uani 0.097(10) 1 d D . P A 2
H7B H -0.420158 0.265144 0.680971 0.040 Uiso 0.097(10) 1 calc R U P A 2
C8B C -0.332(3) 0.370(3) 0.629(3) 0.0353(14) Uani 0.097(10) 1 d D . P A 2
H8B H -0.371526 0.397793 0.679002 0.042 Uiso 0.097(10) 1 calc R U P A 2
P1A_1 P -0.3946(2) 0.23586(16) -0.14127(16) 0.0582(5) Uani 1 1 d D . . B 1

loop_
_atom_site_aniso_label
_atom_site_aniso_U_11
_atom_site_aniso_U_22
_atom_site_aniso_U_33
_atom_site_aniso_U_23
_atom_site_aniso_U_13
_atom_site_aniso_U_12
Pt1 0.01734(12) 0.02582(13) 0.02414(13) -0.00318(9) -0.00719(9) -0.00468(9)
Au1 0.01778(12) 0.02976(13) 0.02546(13) -0.00421(10) -0.00899(9) -0.00273(9)
P2 0.0168(6) 0.0272(7) 0.0278(7) -0.0027(6) -0.0090(5) -0.0031(5)
P1 0.0230(7) 0.0318(7) 0.0236(7) -0.0049(6) -0.0088(5) -0.0058(6)
N1 0.035(3) 0.027(2) 0.026(2) -0.003(2) -0.010(2) -0.004(2)
C12 0.022(3) 0.027(3) 0.030(3) 0.002(2) -0.011(2) -0.004(2)
C18 0.015(3) 0.032(3) 0.031(3) 0.003(2) -0.007(2) -0.008(2)
C13 0.027(3) 0.024(3) 0.031(3) -0.003(2) -0.012(2) 0.000(2)
C19 0.022(3) 0.031(3) 0.027(3) -0.002(2) -0.010(2) -0.003(2)
C50 0.016(3) 0.026(3) 0.032(3) -0.001(2) -0.016(2) -0.002(2)
C31 0.029(3) 0.035(3) 0.029(3) -0.005(3) -0.010(2) -0.006(2)
C1 0.022(3) 0.031(3) 0.028(3) 0.001(2) -0.014(2) -0.004(2)
C55 0.021(3) 0.034(3) 0.033(3) -0.004(2) -0.010(2) -0.008(2)
C9 0.026(3) 0.035(3) 0.036(3) -0.011(3) -0.017(3) 0.001(2)
C6 0.021(3) 0.020(3) 0.029(3) 0.003(2) -0.013(2) -0.005(2)
C5 0.021(3) 0.030(3) 0.025(3) -0.004(2) -0.013(2) -0.002(2)
C26 0.025(3) 0.030(3) 0.021(3) -0.002(2) -0.010(2) -0.004(2)
C45 0.024(3) 0.039(3) 0.030(3) -0.006(3) -0.007(2) -0.005(2)
C16 0.024(3) 0.032(3) 0.041(3) -0.001(3) -0.012(3) -0.010(2)
C32 0.024(3) 0.035(3) 0.027(3) -0.005(2) -0.009(2) -0.009(2)
C17 0.022(3) 0.032(3) 0.033(3) -0.004(2) -0.012(2) -0.004(2)
C20 0.030(3) 0.038(3) 0.023(3) 0.000(2) -0.009(2) -0.010(3)
C15 0.021(3) 0.034(3) 0.032(3) 0.004(3) -0.004(2) -0.008(2)
C35 0.029(3) 0.031(3) 0.049(4) -0.001(3) -0.015(3) -0.005(3)
C49 0.024(3) 0.031(3) 0.031(3) -0.009(2) -0.009(2) -0.005(2)
C2 0.031(3) 0.039(3) 0.035(3) 0.002(3) -0.011(3) -0.015(3)
C44 0.023(3) 0.028(3) 0.025(3) -0.005(2) -0.014(2) -0.002(2)
C28 0.020(3) 0.043(4) 0.032(3) -0.006(3) -0.009(2) -0.003(2)
C33 0.023(3) 0.040(3) 0.031(3) -0.008(3) -0.005(2) -0.009(2)
C34 0.022(3) 0.039(3) 0.026(3) 0.002(3) -0.003(2) -0.009(2)
C10 0.032(3) 0.043(4) 0.031(3) -0.016(3) -0.007(3) 0.002(3)
C29 0.025(3) 0.048(4) 0.028(3) -0.002(3) -0.004(2) -0.011(3)
C4 0.029(3) 0.027(3) 0.035(3) 0.001(2) -0.016(3) -0.006(2)
C11 0.028(3) 0.039(3) 0.033(3) -0.008(3) -0.004(2) -0.003(3)
C51 0.021(3) 0.035(3) 0.030(3) -0.005(2) -0.005(2) -0.009(2)
C14 0.024(3) 0.035(3) 0.034(3) -0.005(3) -0.009(2) 0.002(2)
C30 0.031(3) 0.046(4) 0.025(3) -0.001(3) -0.006(2) -0.007(3)
C54 0.033(3) 0.038(3) 0.038(3) -0.009(3) -0.013(3) -0.008(3)
C46 0.028(3) 0.047(4) 0.027(3) -0.004(3) -0.002(2) -0.011(3)
C48 0.036(3) 0.031(3) 0.032(3) -0.005(3) -0.017(3) -0.003(3)
C39 0.033(3) 0.032(3) 0.052(4) -0.009(3) -0.020(3) -0.004(3)
C27 0.026(3) 0.039(3) 0.024(3) -0.005(2) -0.011(2) -0.004(2)
C3 0.037(3) 0.034(3) 0.042(4) -0.003(3) -0.013(3) -0.013(3)
C38 0.017(3) 0.031(3) 0.042(3) -0.008(3) -0.007(2) -0.010(2)
C37 0.038(4) 0.035(3) 0.032(3) -0.006(3) -0.011(3) -0.007(3)
C47 0.041(4) 0.038(3) 0.027(3) -0.002(3) -0.011(3) -0.009(3)
C43 0.023(3) 0.037(3) 0.035(3) -0.005(3) -0.005(2) -0.012(2)
C52 0.031(3) 0.045(4) 0.036(3) -0.009(3) -0.002(3) -0.010(3)
C25 0.044(4) 0.049(4) 0.033(3) -0.007(3) -0.016(3) -0.017(3)
C53 0.035(3) 0.044(4) 0.031(3) -0.012(3) -0.005(3) -0.008(3)
C21 0.023(3) 0.055(4) 0.036(3) -0.007(3) -0.014(3) -0.010(3)
C36 0.038(4) 0.034(3) 0.041(4) -0.009(3) -0.012(3) -0.008(3)
C42 0.031(3) 0.035(3) 0.052(4) -0.011(3) 0.002(3) -0.007(3)
C24 0.045(4) 0.061(5) 0.044(4) -0.003(3) -0.021(3) -0.030(4)
C40 0.037(4) 0.044(4) 0.081(6) -0.017(4) -0.030(4) -0.011(3)
C23 0.033(4) 0.078(5) 0.033(3) 0.002(3) -0.013(3) -0.032(4)
C41 0.032(4) 0.038(4) 0.078(5) -0.016(4) -0.013(4) -0.013(3)
C7A 0.044(4) 0.034(4) 0.044(4) -0.005(3) -0.019(3) -0.010(3)
C8A 0.035(4) 0.029(3) 0.043(4) -0.012(3) -0.013(3) -0.004(3)
C22 0.022(3) 0.080(6) 0.040(4) -0.002(4) -0.016(3) -0.008(3)
F2A 0.073(4) 0.099(5) 0.116(5) -0.071(4) -0.008(3) -0.008(3)
F1A 0.075(4) 0.094(4) 0.068(3) -0.036(3) -0.026(3) 0.003(3)
F4A 0.197(9) 0.076(4) 0.111(6) -0.008(4) -0.089(6) -0.012(5)
F3A 0.224(11) 0.082(5) 0.254(12) -0.002(6) -0.163(10) -0.067(6)
F6A 0.125(8) 0.230(13) 0.271(15) 0.057(11) -0.089(9) -0.126(9)
F5A 0.47(3) 0.256(17) 0.107(8) -0.089(10) -0.109(13) 0.192(19)
C7B 0.024(3) 0.035(3) 0.034(3) -0.005(3) -0.009(2) 0.002(2)
C8B 0.028(3) 0.039(3) 0.033(3) -0.008(3) -0.004(2) -0.003(3)
P1A_1 0.0763(15) 0.0505(12) 0.0551(12) -0.0169(10) -0.0237(11) -0.0131(11)

loop_
_atom_type_symbol
_atom_type_description
_atom_type_scat_dispersion_real
_atom_type_scat_dispersion_imag
_atom_type_scat_source
C C 0.0181 0.0091 'International Tables Vol C Tables 4.2.6.8 and 6.1.1.4'
H H 0.0000 0.0000 'International Tables Vol C Tables 4.2.6.8 and 6.1.1.4'
Au Au -4.4197 7.2980 'International Tables Vol C Tables 4.2.6.8 and 6.1.1.4'
F F 0.0727 0.0534 'International Tables Vol C Tables 4.2.6.8 and 6.1.1.4'
N N 0.0311 0.0180 'International Tables Vol C Tables 4.2.6.8 and 6.1.1.4'
P P 0.2955 0.4335 'International Tables Vol C Tables 4.2.6.8 and 6.1.1.4'
Pt Pt -4.5932 6.9264 'International Tables Vol C Tables 4.2.6.8 and 6.1.1.4'

loop_
_geom_angle_atom_site_label_1
_geom_angle_atom_site_label_2
_geom_angle_atom_site_label_3
_geom_angle
_geom_angle_site_symmetry_1
_geom_angle_site_symmetry_3
_geom_angle_publ_flag
P1 Pt1 Au1 89.66(4) . . ?
N1 Pt1 Au1 93.71(15) . . ?
N1 Pt1 P1 175.95(15) . . ?
N1 Pt1 C18 79.5(2) . . ?
N1 Pt1 C6 79.3(2) . . ?
C18 Pt1 Au1 132.51(15) . . ?
C18 Pt1 P1 96.51(18) . . ?
C18 Pt1 C6 158.3(2) . . ?
C6 Pt1 Au1 53.96(14) . . ?
C6 Pt1 P1 104.55(16) . . ?
P2 Au1 Pt1 157.20(4) . . ?
P2 Au1 C6 151.30(14) . . ?
C6 Au1 Pt1 51.37(13) . . ?
C50 P2 Au1 112.55(17) . . ?
C50 P2 C44 105.9(3) . . ?
C44 P2 Au1 115.05(19) . . ?
C38 P2 Au1 106.5(2) . . ?
C38 P2 C50 106.5(3) . . ?
C38 P2 C44 110.1(3) . . ?
C26 P1 Pt1 116.5(2) . . ?
C32 P1 Pt1 114.8(2) . . ?
C32 P1 C26 102.3(3) . . ?
C20 P1 Pt1 110.6(2) . . ?
C20 P1 C26 103.8(3) . . ?
C20 P1 C32 107.8(3) . . ?
C12 N1 Pt1 118.8(4) . . ?
C12 N1 C13 122.7(5) . . ?
C13 N1 Pt1 118.1(4) . . ?
N1 C12 C19 113.4(5) . . ?
N1 C12 C11 119.4(6) . . ?
C11 C12 C19 127.2(5) . . ?
C19 C18 Pt1 112.6(4) . . ?
C17 C18 Pt1 131.5(5) . . ?
C17 C18 C19 115.8(5) . . ?
N1 C13 C9 119.7(6) . . ?
N1 C13 C5 115.5(5) . . ?
C9 C13 C5 124.7(6) . . ?
C18 C19 C12 115.6(5) . . ?
C14 C19 C12 121.6(6) . . ?
C14 C19 C18 122.7(6) . . ?
C55 C50 P2 117.9(4) . . ?
C55 C50 C51 119.3(6) . . ?
C51 C50 P2 122.7(5) . . ?
C26 C31 H31 119.8 . . ?
C30 C31 H31 119.8 . . ?
C30 C31 C26 120.4(6) . . ?
C6 C1 H1 119.5 . . ?
C6 C1 C2 121.1(6) . . ?
C2 C1 H1 119.5 . . ?
C50 C55 H55 119.7 . . ?
C54 C55 C50 120.6(6) . . ?
C54 C55 H55 119.7 . . ?
C13 C9 H9 120.9 . . ?
C13 C9 C8A 115.2(6) . . ?
C10 C9 C13 118.3(6) . . ?
C10 C9 H9 120.9 . . ?
C10 C9 C8A 126.4(6) . . ?
Pt1 C6 Au1 74.67(16) . . ?
C1 C6 Pt1 134.1(5) . . ?
C1 C6 Au1 99.6(4) . . ?
C1 C6 C5 116.0(5) . . ?
C5 C6 Pt1 108.0(4) . . ?
C5 C6 Au1 111.9(4) . . ?
C13 C5 C6 118.7(5) . . ?
C4 C5 C13 118.1(5) . . ?
C4 C5 C6 123.1(5) . . ?
C31 C26 P1 121.4(4) . . ?
C31 C26 C27 119.8(5) . . ?
C27 C26 P1 118.7(4) . . ?
C44 C45 H45 120.0 . . ?
C46 C45 H45 120.0 . . ?
C46 C45 C44 120.0(6) . . ?
C17 C16 H16 119.3 . . ?
C15 C16 H16 119.3 . . ?
C15 C16 C17 121.4(6) . . ?
C33 C32 P1 120.2(5) . . ?
C37 C32 P1 120.9(5) . . ?
C37 C32 C33 118.9(6) . . ?
C18 C17 H17 119.2 . . ?
C16 C17 C18 121.6(6) . . ?
C16 C17 H17 119.2 . . ?
C25 C20 P1 122.7(5) . . ?
C21 C20 P1 118.2(5) . . ?
C21 C20 C25 119.0(6) . . ?
C16 C15 H15 120.4 . . ?
C16 C15 C14 119.1(6) . . ?
C14 C15 H15 120.4 . . ?
C34 C35 H35 119.8 . . ?
C34 C35 C36 120.4(6) . . ?
C36 C35 H35 119.8 . . ?
C44 C49 H49 119.9 . . ?
C48 C49 H49 119.9 . . ?
C48 C49 C44 120.1(6) . . ?
C1 C2 H2 119.0 . . ?
C3 C2 C1 122.0(6) . . ?
C3 C2 H2 119.0 . . ?
C45 C44 P2 119.3(4) . . ?
C49 C44 P2 120.8(4) . . ?
C49 C44 C45 119.8(5) . . ?
C29 C28 H28 119.8 . . ?
C29 C28 C27 120.3(5) . . ?
C27 C28 H28 119.8 . . ?
C32 C33 H33 120.0 . . ?
C34 C33 C32 119.9(6) . . ?
C34 C33 H33 120.0 . . ?
C35 C34 C33 120.1(6) . . ?
C35 C34 H34 120.0 . . ?
C33 C34 H34 120.0 . . ?
C9 C10 H10 119.9 . . ?
C11 C10 C9 120.3(6) . . ?
C11 C10 H10 119.9 . . ?
C28 C29 H29 119.9 . . ?
C28 C29 C30 120.2(6) . . ?
C30 C29 H29 119.9 . . ?
C5 C4 H4 121.4 . . ?
C5 C4 C7A 118.3(6) . . ?
C3 C4 C5 117.2(6) . . ?
C3 C4 H4 121.4 . . ?
C3 C4 C7A 124.5(6) . . ?
C12 C11 H11 120.3 . . ?
C12 C11 C8B 107.2(12) . . ?
C10 C11 C12 119.3(6) . . ?
C10 C11 H11 120.3 . . ?
C10 C11 C8B 133.0(12) . . ?
C50 C51 H51 120.2 . . ?
C52 C51 C50 119.5(6) . . ?
C52 C51 H51 120.2 . . ?
C19 C14 C15 119.3(6) . . ?
C19 C14 H14 120.3 . . ?
C19 C14 C7B 111.6(12) . . ?
C15 C14 H14 120.3 . . ?
C15 C14 C7B 129.0(12) . . ?
C31 C30 C29 119.8(6) . . ?
C31 C30 H30 120.1 . . ?
C29 C30 H30 120.1 . . ?
C55 C54 H54 119.9 . . ?
C55 C54 C53 120.2(6) . . ?
C53 C54 H54 119.9 . . ?
C45 C46 H46 119.8 . . ?
C45 C46 C47 120.4(6) . . ?
C47 C46 H46 119.8 . . ?
C49 C48 H48 119.9 . . ?
C49 C48 C47 120.3(6) . . ?
C47 C48 H48 119.9 . . ?
C38 C39 H39 120.0 . . ?
C38 C39 C40 120.1(7) . . ?
C40 C39 H39 120.0 . . ?
C26 C27 H27 120.3 . . ?
C28 C27 C26 119.3(5) . . ?
C28 C27 H27 120.3 . . ?
C2 C3 C4 120.6(6) . . ?
C2 C3 H3 119.7 . . ?
C4 C3 H3 119.7 . . ?
C39 C38 P2 125.0(5) . . ?
C39 C38 C43 118.5(5) . . ?
C43 C38 P2 116.4(4) . . ?
C32 C37 H37 119.6 . . ?
C36 C37 C32 120.8(6) . . ?
C36 C37 H37 119.6 . . ?
C46 C47 H47 120.3 . . ?
C48 C47 C46 119.4(6) . . ?
C48 C47 H47 120.3 . . ?
C38 C43 H43 119.5 . . ?
C42 C43 C38 121.0(6) . . ?
C42 C43 H43 119.5 . . ?
C51 C52 H52 119.6 . . ?
C51 C52 C53 120.8(6) . . ?
C53 C52 H52 119.6 . . ?
C20 C25 H25 119.6 . . ?
C24 C25 C20 120.7(7) . . ?
C24 C25 H25 119.6 . . ?
C54 C53 H53 120.3 . . ?
C52 C53 C54 119.5(6) . . ?
C52 C53 H53 120.3 . . ?
C20 C21 H21 120.3 . . ?
C20 C21 C22 119.4(7) . . ?
C22 C21 H21 120.3 . . ?
C35 C36 H36 120.1 . . ?
C37 C36 C35 119.8(6) . . ?
C37 C36 H36 120.1 . . ?
C43 C42 H42 120.2 . . ?
C43 C42 C41 119.6(7) . . ?
C41 C42 H42 120.2 . . ?
C25 C24 H24 120.2 . . ?
C23 C24 C25 119.7(7) . . ?
C23 C24 H24 120.2 . . ?
C39 C40 H40 119.9 . . ?
C41 C40 C39 120.2(7) . . ?
C41 C40 H40 119.9 . . ?
C24 C23 H23 119.8 . . ?
C22 C23 C24 120.5(6) . . ?
C22 C23 H23 119.8 . . ?
C42 C41 C40 120.5(6) . . ?
C42 C41 H41 119.7 . . ?
C40 C41 H41 119.7 . . ?
C4 C7A H7A 118.8 . . ?
C8A C7A C4 122.5(7) . . ?
C8A C7A H7A 118.8 . . ?
C9 C8A H8A 119.5 . . ?
C7A C8A C9 121.1(7) . . ?
C7A C8A H8A 119.5 . . ?
C21 C22 H22 119.6 . . ?
C23 C22 C21 120.7(7) . . ?
C23 C22 H22 119.6 . . ?
C14 C7B H7B 117.5 . . ?
C8B C7B C14 125(2) . . ?
C8B C7B H7B 117.5 . . ?
C11 C8B H8B 116.4 . . ?
C7B C8B C11 127(2) . . ?
C7B C8B H8B 116.4 . . ?
F2A P1A_1 F1A 94.2(3) . . ?
F2A P1A_1 F4A 88.0(4) . . ?
F1A P1A_1 F4A 177.0(5) . . ?
F3A P1A_1 F2A 98.2(6) . . ?
F3A P1A_1 F1A 90.3(4) . . ?
F3A P1A_1 F4A 91.5(5) . . ?
F3A P1A_1 F5A 84.8(8) . . ?
F6A P1A_1 F2A 92.8(7) . . ?
F6A P1A_1 F1A 88.0(5) . . ?
F6A P1A_1 F4A 89.9(5) . . ?
F6A P1A_1 F3A 169.0(8) . . ?
F6A P1A_1 F5A 84.3(9) . . ?
F5A P1A_1 F2A 173.8(6) . . ?
F5A P1A_1 F1A 91.2(5) . . ?
F5A P1A_1 F4A 86.6(5) . . ?

loop_
_geom_bond_atom_site_label_1
_geom_bond_atom_site_label_2
_geom_bond_distance
_geom_bond_site_symmetry_2
_geom_bond_publ_flag
Pt1 Au1 2.6990(3) . ?
Pt1 P1 2.2585(15) . ?
Pt1 N1 2.034(5) . ?
Pt1 C18 2.066(5) . ?
Pt1 C6 2.186(5) . ?
Au1 P2 2.2449(13) . ?
Au1 C6 2.263(5) . ?
P2 C50 1.814(6) . ?
P2 C44 1.826(6) . ?
P2 C38 1.807(6) . ?
P1 C26 1.825(6) . ?
P1 C32 1.822(6) . ?
P1 C20 1.821(6) . ?
N1 C12 1.334(8) . ?
N1 C13 1.351(8) . ?
C12 C19 1.475(8) . ?
C12 C11 1.401(9) . ?
C18 C19 1.430(9) . ?
C18 C17 1.394(9) . ?
C13 C9 1.402(9) . ?
C13 C5 1.422(8) . ?
C19 C14 1.387(8) . ?
C50 C55 1.394(8) . ?
C50 C51 1.402(8) . ?
C31 H31 0.9500 . ?
C31 C26 1.394(8) . ?
C31 C30 1.385(9) . ?
C1 H1 0.9500 . ?
C1 C6 1.392(8) . ?
C1 C2 1.416(9) . ?
C55 H55 0.9500 . ?
C55 C54 1.374(9) . ?
C9 H9 0.9500 . ?
C9 C10 1.394(9) . ?
C9 C8A 1.467(9) . ?
C6 C5 1.439(8) . ?
C5 C4 1.418(8) . ?
C26 C27 1.402(8) . ?
C45 H45 0.9500 . ?
C45 C44 1.387(8) . ?
C45 C46 1.383(9) . ?
C16 H16 0.9500 . ?
C16 C17 1.394(8) . ?
C16 C15 1.383(9) . ?
C32 C33 1.400(8) . ?
C32 C37 1.394(9) . ?
C17 H17 0.9500 . ?
C20 C25 1.401(9) . ?
C20 C21 1.378(9) . ?
C15 H15 0.9500 . ?
C15 C14 1.396(9) . ?
C35 H35 0.9500 . ?
C35 C34 1.380(10) . ?
C35 C36 1.382(10) . ?
C49 H49 0.9500 . ?
C49 C44 1.385(8) . ?
C49 C48 1.385(9) . ?
C2 H2 0.9500 . ?
C2 C3 1.355(10) . ?
C28 H28 0.9500 . ?
C28 C29 1.386(9) . ?
C28 C27 1.396(9) . ?
C33 H33 0.9500 . ?
C33 C34 1.387(9) . ?
C34 H34 0.9500 . ?
C10 H10 0.9500 . ?
C10 C11 1.380(10) . ?
C29 H29 0.9500 . ?
C29 C30 1.390(9) . ?
C4 H4 0.9500 . ?
C4 C3 1.416(9) . ?
C4 C7A 1.432(10) . ?
C11 H11 0.9500 . ?
C11 C8B 1.409(13) . ?
C51 H51 0.9500 . ?
C51 C52 1.382(9) . ?
C14 H14 0.9500 . ?
C14 C7B 1.398(13) . ?
C30 H30 0.9500 . ?
C54 H54 0.9500 . ?
C54 C53 1.391(9) . ?
C46 H46 0.9500 . ?
C46 C47 1.391(9) . ?
C48 H48 0.9500 . ?
C48 C47 1.387(9) . ?
C39 H39 0.9500 . ?
C39 C38 1.391(9) . ?
C39 C40 1.391(10) . ?
C27 H27 0.9500 . ?
C3 H3 0.9500 . ?
C38 C43 1.411(9) . ?
C37 H37 0.9500 . ?
C37 C36 1.376(9) . ?
C47 H47 0.9500 . ?
C43 H43 0.9500 . ?
C43 C42 1.377(9) . ?
C52 H52 0.9500 . ?
C52 C53 1.389(10) . ?
C25 H25 0.9500 . ?
C25 C24 1.391(9) . ?
C53 H53 0.9500 . ?
C21 H21 0.9500 . ?
C21 C22 1.415(9) . ?
C36 H36 0.9500 . ?
C42 H42 0.9500 . ?
C42 C41 1.379(11) . ?
C24 H24 0.9500 . ?
C24 C23 1.375(12) . ?
C40 H40 0.9500 . ?
C40 C41 1.383(11) . ?
C23 H23 0.9500 . ?
C23 C22 1.361(12) . ?
C41 H41 0.9500 . ?
C7A H7A 0.9500 . ?
C7A C8A 1.362(11) . ?
C8A H8A 0.9500 . ?
C22 H22 0.9500 . ?
F2A P1A_1 1.546(5) . ?
F1A P1A_1 1.576(5) . ?
F4A P1A_1 1.589(6) . ?
F3A P1A_1 1.510(7) . ?
F6A P1A_1 1.482(7) . ?
F5A P1A_1 1.537(8) . ?
C7B H7B 0.9500 . ?
C7B C8B 1.396(13) . ?
C8B H8B 0.9500 . ?

loop_
_geom_torsion_atom_site_label_1
_geom_torsion_atom_site_label_2
_geom_torsion_atom_site_label_3
_geom_torsion_atom_site_label_4
_geom_torsion
_geom_torsion_site_symmetry_1
_geom_torsion_site_symmetry_2
_geom_torsion_site_symmetry_3
_geom_torsion_site_symmetry_4
_geom_torsion_publ_flag
Pt1 P1 C26 C31 -92.0(5) . . . . ?
Pt1 P1 C26 C27 83.0(5) . . . . ?
Pt1 P1 C32 C33 7.3(5) . . . . ?
Pt1 P1 C32 C37 -170.3(4) . . . . ?
Pt1 P1 C20 C25 -160.0(5) . . . . ?
Pt1 P1 C20 C21 21.6(5) . . . . ?
Pt1 N1 C12 C19 -0.7(6) . . . . ?
Pt1 N1 C12 C11 -178.5(4) . . . . ?
Pt1 N1 C13 C9 175.0(4) . . . . ?
Pt1 N1 C13 C5 -1.7(7) . . . . ?
Pt1 C18 C19 C12 2.7(6) . . . . ?
Pt1 C18 C19 C14 -179.6(4) . . . . ?
Pt1 C18 C17 C16 178.7(4) . . . . ?
Pt1 C6 C5 C13 7.1(6) . . . . ?
Pt1 C6 C5 C4 -169.1(4) . . . . ?
Au1 P2 C50 C55 -66.9(5) . . . . ?
Au1 P2 C50 C51 109.1(4) . . . . ?
Au1 P2 C44 C45 6.0(6) . . . . ?
Au1 P2 C44 C49 -175.7(4) . . . . ?
Au1 P2 C38 C39 136.6(5) . . . . ?
Au1 P2 C38 C43 -42.5(5) . . . . ?
Au1 C6 C5 C13 -73.1(5) . . . . ?
Au1 C6 C5 C4 110.6(5) . . . . ?
P2 C50 C55 C54 174.9(5) . . . . ?
P2 C50 C51 C52 -174.5(5) . . . . ?
P2 C38 C43 C42 179.0(5) . . . . ?
P1 C26 C27 C28 -174.2(5) . . . . ?
P1 C32 C33 C34 -179.5(4) . . . . ?
P1 C32 C37 C36 -179.6(5) . . . . ?
P1 C20 C25 C24 -178.2(5) . . . . ?
P1 C20 C21 C22 177.6(5) . . . . ?
N1 C12 C19 C18 -1.4(7) . . . . ?
N1 C12 C19 C14 -179.1(5) . . . . ?
N1 C12 C11 C10 4.7(9) . . . . ?
N1 C12 C11 C8B 177(3) . . . . ?
N1 C13 C9 C10 2.3(8) . . . . ?
N1 C13 C9 C8A -174.5(5) . . . . ?
N1 C13 C5 C6 -4.1(7) . . . . ?
N1 C13 C5 C4 172.3(5) . . . . ?
C12 N1 C13 C9 2.7(8) . . . . ?
C12 N1 C13 C5 -173.9(5) . . . . ?
C12 C19 C14 C15 178.5(5) . . . . ?
C12 C19 C14 C7B -1(3) . . . . ?
C12 C11 C8B C7B 4(7) . . . . ?
C18 C19 C14 C15 0.9(9) . . . . ?
C18 C19 C14 C7B -178(3) . . . . ?
C13 N1 C12 C19 171.5(5) . . . . ?
C13 N1 C12 C11 -6.3(8) . . . . ?
C13 C9 C10 C11 -3.7(9) . . . . ?
C13 C9 C8A C7A 0.3(9) . . . . ?
C13 C5 C4 C3 -176.0(5) . . . . ?
C13 C5 C4 C7A 4.2(8) . . . . ?
C19 C12 C11 C10 -172.7(6) . . . . ?
C19 C12 C11 C8B 0(3) . . . . ?
C19 C18 C17 C16 0.6(8) . . . . ?
C19 C14 C7B C8B 5(7) . . . . ?
C50 P2 C44 C45 -119.0(5) . . . . ?
C50 P2 C44 C49 59.3(5) . . . . ?
C50 P2 C38 C39 -103.0(6) . . . . ?
C50 P2 C38 C43 77.8(5) . . . . ?
C50 C55 C54 C53 -0.3(9) . . . . ?
C50 C51 C52 C53 -0.1(9) . . . . ?
C31 C26 C27 C28 0.8(9) . . . . ?
C1 C6 C5 C13 173.5(5) . . . . ?
C1 C6 C5 C4 -2.7(8) . . . . ?
C1 C2 C3 C4 -1.6(10) . . . . ?
C55 C50 C51 C52 1.5(8) . . . . ?
C55 C54 C53 C52 1.7(10) . . . . ?
C9 C13 C5 C6 179.4(5) . . . . ?
C9 C13 C5 C4 -4.1(8) . . . . ?
C9 C10 C11 C12 0.2(9) . . . . ?
C9 C10 C11 C8B -170(4) . . . . ?
C6 C1 C2 C3 -1.0(9) . . . . ?
C6 C5 C4 C3 0.3(8) . . . . ?
C6 C5 C4 C7A -179.5(5) . . . . ?
C5 C13 C9 C10 178.6(6) . . . . ?
C5 C13 C9 C8A 1.8(8) . . . . ?
C5 C4 C3 C2 1.9(9) . . . . ?
C5 C4 C7A C8A -2.3(10) . . . . ?
C26 P1 C32 C33 134.4(5) . . . . ?
C26 P1 C32 C37 -43.2(6) . . . . ?
C26 P1 C20 C25 74.4(6) . . . . ?
C26 P1 C20 C21 -104.0(5) . . . . ?
C26 C31 C30 C29 -1.0(10) . . . . ?
C45 C46 C47 C48 -0.1(10) . . . . ?
C16 C15 C14 C19 -0.1(9) . . . . ?
C16 C15 C14 C7B 179(3) . . . . ?
C32 P1 C26 C31 142.0(5) . . . . ?
C32 P1 C26 C27 -43.0(5) . . . . ?
C32 P1 C20 C25 -33.7(6) . . . . ?
C32 P1 C20 C21 147.9(5) . . . . ?
C32 C33 C34 C35 -0.4(9) . . . . ?
C32 C37 C36 C35 -1.5(10) . . . . ?
C17 C18 C19 C12 -178.8(5) . . . . ?
C17 C18 C19 C14 -1.1(8) . . . . ?
C17 C16 C15 C14 -0.4(9) . . . . ?
C20 P1 C26 C31 29.9(6) . . . . ?
C20 P1 C26 C27 -155.1(5) . . . . ?
C20 P1 C32 C33 -116.5(5) . . . . ?
C20 P1 C32 C37 65.9(6) . . . . ?
C20 C25 C24 C23 0.7(10) . . . . ?
C20 C21 C22 C23 0.6(11) . . . . ?
C15 C16 C17 C18 0.1(9) . . . . ?
C15 C14 C7B C8B -174(4) . . . . ?
C49 C48 C47 C46 -1.5(10) . . . . ?
C2 C1 C6 Pt1 164.9(4) . . . . ?
C2 C1 C6 Au1 -117.1(5) . . . . ?
C2 C1 C6 C5 3.0(8) . . . . ?
C44 P2 C50 C55 59.6(5) . . . . ?
C44 P2 C50 C51 -124.4(5) . . . . ?
C44 P2 C38 C39 11.3(7) . . . . ?
C44 P2 C38 C43 -167.8(5) . . . . ?
C44 C45 C46 C47 0.6(10) . . . . ?
C44 C49 C48 C47 2.5(9) . . . . ?
C28 C29 C30 C31 2.4(11) . . . . ?
C33 C32 C37 C36 2.8(9) . . . . ?
C34 C35 C36 C37 -0.8(10) . . . . ?
C10 C9 C8A C7A -176.2(7) . . . . ?
C10 C11 C8B C7B 175(4) . . . . ?
C29 C28 C27 C26 0.5(10) . . . . ?
C4 C7A C8A C9 0.0(11) . . . . ?
C11 C12 C19 C18 176.2(6) . . . . ?
C11 C12 C19 C14 -1.6(9) . . . . ?
C51 C50 C55 C54 -1.3(8) . . . . ?
C51 C52 C53 C54 -1.6(10) . . . . ?
C14 C7B C8B C11 -7(10) . . . . ?
C30 C31 C26 P1 174.3(5) . . . . ?
C30 C31 C26 C27 -0.6(10) . . . . ?
C46 C45 C44 P2 178.8(5) . . . . ?
C46 C45 C44 C49 0.4(9) . . . . ?
C48 C49 C44 P2 179.7(5) . . . . ?
C48 C49 C44 C45 -2.0(9) . . . . ?
C39 C38 C43 C42 -0.1(10) . . . . ?
C39 C40 C41 C42 0.4(12) . . . . ?
C27 C28 C29 C30 -2.1(11) . . . . ?
C3 C4 C7A C8A 177.8(7) . . . . ?
C38 P2 C50 C55 176.8(4) . . . . ?
C38 P2 C50 C51 -7.2(5) . . . . ?
C38 P2 C44 C45 126.3(5) . . . . ?
C38 P2 C44 C49 -55.4(6) . . . . ?
C38 C39 C40 C41 -0.5(12) . . . . ?
C38 C43 C42 C41 0.1(10) . . . . ?
C37 C32 C33 C34 -1.8(9) . . . . ?
C43 C42 C41 C40 -0.2(11) . . . . ?
C25 C20 C21 C22 -0.8(10) . . . . ?
C25 C24 C23 C22 -0.9(11) . . . . ?
C21 C20 C25 C24 0.2(10) . . . . ?
C36 C35 C34 C33 1.8(9) . . . . ?
C24 C23 C22 C21 0.3(11) . . . . ?
C40 C39 C38 P2 -178.8(6) . . . . ?
C40 C39 C38 C43 0.3(10) . . . . ?
C7A C4 C3 C2 -178.3(6) . . . . ?
C8A C9 C10 C11 172.7(6) . . . . ?
